data_4328838
loop_
_publ_author_name
'Andreas Gl\"ockner'
'Thomas Bannenberg'
'Constantin G. Daniliuc'
'Peter G. Jones'
'Matthias Tamm'

_publ_contact_author
;
        Peter G. Jones
        Institut f\"ur Anorganische und Analytische Chemie
        Technische Universit\"at Braunschweig
        Postfach 3329
        38023 Braunschweig
        Germany
;
_publ_contact_author_email p.jones@tu-bs.de
_publ_contact_author_fax '049 531 391-5387'
_publ_contact_author_phone '049 531 391-5382'
_publ_section_title
;
 From a Cycloheptatrienylzirconium Allyl Complex to a
 Cycloheptatrienylzirconium Imidazolin-2-iminato "Pogo Stick" Complex with
 Imido-Type Reactivity
;
_journal_name_full 'Inorganic Chemistry'
_journal_page_first 4368
_journal_page_last 4378
_journal_paper_doi 10.1021/ic300129z
_journal_volume 51
_journal_year 2012
_chemical_formula_sum 'C47 H67 N5 Zr'
_chemical_formula_weight 793.28
_chemical_name_systematic
; 
 ? 
;
_space_group_IT_number 14
_symmetry_cell_setting monoclinic
_symmetry_space_group_name_Hall '-P 2yn'
_symmetry_space_group_name_H-M 'P 1 21/n 1'
_atom_sites_solution_hydrogens geom
_atom_sites_solution_primary direct
_atom_sites_solution_secondary difmap
_audit_creation_method SHELXL-97
_cell_angle_alpha 90.00
_cell_angle_beta 94.632(2)
_cell_angle_gamma 90.00
_cell_formula_units_Z 4
_cell_length_a 11.7720(2)
_cell_length_b 12.6377(2)
_cell_length_c 28.8396(6)
_cell_measurement_reflns_used 32628
_cell_measurement_temperature 100(2)
_cell_measurement_theta_max 29.8985
_cell_measurement_theta_min 2.1415
_cell_volume 4276.48(13)
_computing_cell_refinement
; 
CrysAlisPro, Oxford Diffraction Ltd., 
Version 1.171.33.55 (release 05-01-2010 CrysAlis171 .NET) 
(compiled Jan  5 2010,16:28:46) 
;
_computing_data_collection
; 
CrysAlisPro, Oxford Diffraction Ltd., 
Version 1.171.33.55 (release 05-01-2010 CrysAlis171 .NET) 
(compiled Jan  5 2010,16:28:46) 
;
_computing_data_reduction
; 
CrysAlisPro, Oxford Diffraction Ltd., 
Version 1.171.33.55 (release 05-01-2010 CrysAlis171 .NET) 
(compiled Jan  5 2010,16:28:46) 
;
_computing_molecular_graphics 'BRUKER XP'
_computing_publication_material SHELXL-97
_computing_structure_refinement 'SHELXL-97 (Sheldrick, 1997)'
_computing_structure_solution 'SHELXS-97 (Sheldrick, 1990)'
_diffrn_ambient_temperature 100(2)
_diffrn_detector_area_resol_mean 16.1419
_diffrn_measured_fraction_theta_full 0.998
_diffrn_measured_fraction_theta_max 0.998
_diffrn_measurement_device_type 'Xcalibur, Eos'
_diffrn_measurement_method '\w scans'
_diffrn_radiation_monochromator graphite
_diffrn_radiation_source 'Enhance (Mo) X-ray Source'
_diffrn_radiation_type 'Mo K\a'
_diffrn_radiation_wavelength 0.71073
_diffrn_reflns_av_R_equivalents 0.0671
_diffrn_reflns_av_sigmaI/netI 0.0659
_diffrn_reflns_limit_h_max 15
_diffrn_reflns_limit_h_min -15
_diffrn_reflns_limit_k_max 16
_diffrn_reflns_limit_k_min -16
_diffrn_reflns_limit_l_max 38
_diffrn_reflns_limit_l_min -38
_diffrn_reflns_number 152295
_diffrn_reflns_theta_full 28.28
_diffrn_reflns_theta_max 28.28
_diffrn_reflns_theta_min 2.15
_exptl_absorpt_coefficient_mu 0.295
_exptl_absorpt_correction_T_max 1.00000
_exptl_absorpt_correction_T_min 0.96846
_exptl_absorpt_correction_type multi-scan
_exptl_absorpt_process_details
; 
CrysAlisPro, Oxford Diffraction Ltd., 
Version 1.171.33.55 (release 05-01-2010 CrysAlis171 .NET) 
(compiled Jan  5 2010,16:28:46) 
;
_exptl_crystal_colour 'dark violet'
_exptl_crystal_density_diffrn 1.232
_exptl_crystal_description prism
_exptl_crystal_F_000 1696
_exptl_crystal_size_max 0.19
_exptl_crystal_size_mid 0.16
_exptl_crystal_size_min 0.13
_refine_diff_density_max 0.705
_refine_diff_density_min -0.385
_refine_diff_density_rms 0.053
_refine_ls_extinction_method none
_refine_ls_goodness_of_fit_ref 0.903
_refine_ls_hydrogen_treatment mixed
_refine_ls_matrix_type full
_refine_ls_number_parameters 506
_refine_ls_number_reflns 10596
_refine_ls_number_restraints 85
_refine_ls_restrained_S_all 0.904
_refine_ls_R_factor_all 0.0538
_refine_ls_R_factor_gt 0.0305
_refine_ls_shift/su_max 0.007
_refine_ls_shift/su_mean 0.000
_refine_ls_structure_factor_coef Fsqd
_refine_ls_weighting_details 'calc w=1/[\s^2^(Fo^2^)+(0.0315P)^2^+0.0000P] where P=(Fo^2^+2Fc^2^)/3'
_refine_ls_weighting_scheme calc
_refine_ls_wR_factor_gt 0.0640
_refine_ls_wR_factor_ref 0.0664
_reflns_number_gt 7239
_reflns_number_total 10596
_reflns_threshold_expression >2sigma(I)
_cod_data_source_file ic300129z_si_001_1.cif
_cod_data_source_block andyg20
_cod_original_sg_symbol_H-M 'P 21/n'
_cod_database_code 4328838

loop_
_symmetry_equiv_pos_as_xyz
'x, y, z'
'-x+1/2, y+1/2, -z+1/2'
'-x, -y, -z'
'x-1/2, -y-1/2, z-1/2'

loop_
_atom_site_label
_atom_site_type_symbol
_atom_site_fract_x
_atom_site_fract_y
_atom_site_fract_z
_atom_site_U_iso_or_equiv
_atom_site_adp_type
_atom_site_occupancy
_atom_site_symmetry_multiplicity
_atom_site_calc_flag
_atom_site_refinement_flags
_atom_site_disorder_assembly
_atom_site_disorder_group
Zr Zr 0.907519(13) 0.772143(13) 0.790791(5) 0.01428(5) Uani 1 1 d . . .
N1 N 1.03111(10) 0.77613(11) 0.84725(4) 0.0143(3) Uani 1 1 d . . .
N2 N 1.07885(11) 0.67642(11) 0.91766(4) 0.0166(3) Uani 1 1 d . . .
N3 N 1.16795(11) 0.82874(10) 0.91125(4) 0.0151(3) Uani 1 1 d . . .
N4 N 0.82124(11) 0.93124(10) 0.83121(4) 0.0150(3) Uani 1 1 d . . .
N5 N 1.00367(11) 0.93571(11) 0.76348(4) 0.0177(3) Uani 1 1 d . . .
C1 C 0.80335(15) 0.61221(14) 0.79922(6) 0.0219(4) Uani 1 1 d D . .
H1 H 0.7915(13) 0.5812(12) 0.8285(4) 0.013(4) Uiso 1 1 d D . .
C2 C 0.90627(16) 0.58547(14) 0.77995(6) 0.0227(4) Uani 1 1 d D . .
H2 H 0.9561(13) 0.5392(12) 0.7986(5) 0.023(5) Uiso 1 1 d D . .
C3 C 0.95853(16) 0.63126(15) 0.74217(6) 0.0238(4) Uani 1 1 d D . .
H3 H 1.0351(11) 0.6074(13) 0.7375(5) 0.022(5) Uiso 1 1 d D . .
C4 C 0.91406(16) 0.71459(15) 0.71257(6) 0.0251(4) Uani 1 1 d D . .
H4 H 0.9620(12) 0.7396(12) 0.6899(5) 0.019(5) Uiso 1 1 d D . .
C5 C 0.80817(15) 0.76743(16) 0.71250(6) 0.0239(4) Uani 1 1 d D . .
H5 H 0.7999(13) 0.8259(11) 0.6919(5) 0.017(4) Uiso 1 1 d D . .
C6 C 0.72445(15) 0.76016(14) 0.74505(6) 0.0224(4) Uani 1 1 d D . .
H6 H 0.6634(11) 0.8114(11) 0.7417(5) 0.017(4) Uiso 1 1 d D . .
C7 C 0.72479(15) 0.69413(14) 0.78504(6) 0.0219(4) Uani 1 1 d D . .
H7 H 0.6642(11) 0.7050(12) 0.8038(5) 0.011(4) Uiso 1 1 d D . .
C8 C 1.08602(12) 0.76212(13) 0.88651(5) 0.0131(3) Uani 1 1 d . . .
C9 C 1.14893(14) 0.69324(14) 0.95820(6) 0.0208(4) Uani 1 1 d . . .
H9 H 1.1571 0.6469 0.9842 0.025 Uiso 1 1 calc R . .
C10 C 1.20233(14) 0.78461(14) 0.95444(5) 0.0198(4) Uani 1 1 d . . .
H10 H 1.2552 0.8150 0.9773 0.024 Uiso 1 1 calc R . .
C11 C 1.02175(14) 0.57833(13) 0.90748(5) 0.0170(4) Uani 1 1 d . . .
C12 C 1.07921(15) 0.49748(14) 0.88537(6) 0.0213(4) Uani 1 1 d . . .
C13 C 1.02255(16) 0.40261(14) 0.87672(6) 0.0269(4) Uani 1 1 d . . .
H13 H 1.0588 0.3476 0.8610 0.032 Uiso 1 1 calc R . .
C14 C 0.91407(16) 0.38650(14) 0.89052(6) 0.0282(4) Uani 1 1 d . . .
H14 H 0.8766 0.3209 0.8843 0.034 Uiso 1 1 calc R . .
C15 C 0.86021(15) 0.46567(14) 0.91336(6) 0.0234(4) Uani 1 1 d . . .
H15 H 0.7864 0.4532 0.9233 0.028 Uiso 1 1 calc R . .
C16 C 0.91208(14) 0.56345(13) 0.92204(5) 0.0174(4) Uani 1 1 d . . .
C17 C 1.19943(15) 0.51391(15) 0.87090(6) 0.0280(4) Uani 1 1 d . . .
H17 H 1.2346 0.5732 0.8900 0.034 Uiso 1 1 calc R . .
C18 C 1.19701(15) 0.54670(15) 0.81993(6) 0.0273(4) Uani 1 1 d . . .
H18A H 1.1640 0.4895 0.8002 0.033 Uiso 1 1 calc R . .
H18B H 1.2748 0.5610 0.8119 0.033 Uiso 1 1 calc R . .
H18C H 1.1506 0.6107 0.8149 0.033 Uiso 1 1 calc R . .
C19 C 1.27567(19) 0.4168(2) 0.87925(9) 0.0654(8) Uani 1 1 d . . .
H19A H 1.2783 0.3967 0.9121 0.078 Uiso 1 1 calc R . .
H19B H 1.3528 0.4335 0.8710 0.078 Uiso 1 1 calc R . .
H19C H 1.2448 0.3580 0.8600 0.078 Uiso 1 1 calc R . .
C20 C 0.85163(14) 0.64881(13) 0.94761(6) 0.0193(4) Uani 1 1 d . . .
H20 H 0.8991 0.7144 0.9477 0.023 Uiso 1 1 calc R . .
C21 C 0.73436(14) 0.67472(15) 0.92345(6) 0.0268(4) Uani 1 1 d . . .
H21A H 0.7425 0.6935 0.8909 0.032 Uiso 1 1 calc R . .
H21B H 0.7010 0.7344 0.9393 0.032 Uiso 1 1 calc R . .
H21C H 0.6845 0.6128 0.9247 0.032 Uiso 1 1 calc R . .
C22 C 0.84060(16) 0.61670(15) 0.99806(6) 0.0293(4) Uani 1 1 d . . .
H22A H 0.7948 0.5520 0.9989 0.035 Uiso 1 1 calc R . .
H22B H 0.8033 0.6737 1.0142 0.035 Uiso 1 1 calc R . .
H22C H 0.9165 0.6038 1.0135 0.035 Uiso 1 1 calc R . .
C23 C 1.22247(13) 0.92067(13) 0.89385(5) 0.0170(4) Uani 1 1 d . . .
C24 C 1.30710(14) 0.90670(14) 0.86200(6) 0.0206(4) Uani 1 1 d . . .
C25 C 1.36161(15) 0.99700(15) 0.84749(6) 0.0302(5) Uani 1 1 d . . .
H25 H 1.4181 0.9902 0.8259 0.036 Uiso 1 1 calc R . .
C26 C 1.33595(17) 1.09599(16) 0.86355(7) 0.0382(5) Uani 1 1 d . . .
H26 H 1.3743 1.1563 0.8529 0.046 Uiso 1 1 calc R . .
C27 C 1.25454(16) 1.10792(15) 0.89513(7) 0.0318(5) Uani 1 1 d . . .
H27 H 1.2381 1.1765 0.9062 0.038 Uiso 1 1 calc R . .
C28 C 1.19636(14) 1.02072(14) 0.91087(6) 0.0202(4) Uani 1 1 d . . .
C29 C 1.33988(14) 0.79773(14) 0.84596(6) 0.0245(4) Uani 1 1 d . . .
H29 H 1.2692 0.7535 0.8430 0.029 Uiso 1 1 calc R . .
C30 C 1.42420(16) 0.74501(16) 0.88203(7) 0.0363(5) Uani 1 1 d . . .
H30A H 1.4937 0.7878 0.8863 0.044 Uiso 1 1 calc R . .
H30B H 1.4432 0.6742 0.8712 0.044 Uiso 1 1 calc R . .
H30C H 1.3896 0.7393 0.9117 0.044 Uiso 1 1 calc R . .
C31 C 1.39068(15) 0.79784(15) 0.79837(6) 0.0299(5) Uani 1 1 d . . .
H31A H 1.3413 0.8388 0.7760 0.036 Uiso 1 1 calc R . .
H31B H 1.3964 0.7249 0.7872 0.036 Uiso 1 1 calc R . .
H31C H 1.4667 0.8299 0.8016 0.036 Uiso 1 1 calc R . .
C32 C 1.11140(14) 1.03763(14) 0.94730(6) 0.0207(4) Uani 1 1 d . . .
H32 H 1.0648 0.9718 0.9490 0.025 Uiso 1 1 calc R . .
C33 C 1.03025(15) 1.12986(14) 0.93506(6) 0.0281(4) Uani 1 1 d . . .
H33A H 1.0729 1.1965 0.9371 0.034 Uiso 1 1 calc R . .
H33B H 0.9707 1.1315 0.9569 0.034 Uiso 1 1 calc R . .
H33C H 0.9951 1.1206 0.9033 0.034 Uiso 1 1 calc R . .
C34 C 1.17273(16) 1.05699(16) 0.99520(6) 0.0303(5) Uani 1 1 d . . .
H34A H 1.2186 0.9948 1.0047 0.036 Uiso 1 1 calc R . .
H34B H 1.1165 1.0697 1.0178 0.036 Uiso 1 1 calc R . .
H34C H 1.2225 1.1189 0.9939 0.036 Uiso 1 1 calc R . .
C35 C 0.86407(14) 1.02767(13) 0.80905(6) 0.0202(4) Uani 1 1 d . . .
H35A H 0.8552 1.0892 0.8297 0.024 Uiso 1 1 calc R . .
H35B H 0.8178 1.0410 0.7794 0.024 Uiso 1 1 calc R . .
C36 C 0.98824(14) 1.01690(13) 0.79951(6) 0.0219(4) Uani 1 1 d . . .
H36A H 1.0167 1.0859 0.7890 0.026 Uiso 1 1 calc R . .
H36B H 1.0337 0.9972 0.8286 0.026 Uiso 1 1 calc R . .
C37 C 0.69515(13) 0.93769(15) 0.82753(6) 0.0232(4) Uani 1 1 d . . .
H37A H 0.6640 0.8757 0.8425 0.028 Uiso 1 1 calc R . .
H37B H 0.6667 0.9395 0.7947 0.028 Uiso 1 1 calc R . .
H37C H 0.6715 1.0022 0.8430 0.028 Uiso 1 1 calc R . .
C38 C 0.85749(14) 0.93183(13) 0.88150(5) 0.0191(4) Uani 1 1 d . . .
H38A H 0.9409 0.9333 0.8859 0.023 Uiso 1 1 calc R . .
H38B H 0.8291 0.8680 0.8960 0.023 Uiso 1 1 calc R . .
H38C H 0.8265 0.9946 0.8959 0.023 Uiso 1 1 calc R . .
C39 C 0.96628(14) 0.97888(14) 0.71717(6) 0.0230(4) Uani 1 1 d . . .
H39A H 0.8850 0.9965 0.7160 0.028 Uiso 1 1 calc R . .
H39B H 0.9788 0.9260 0.6933 0.028 Uiso 1 1 calc R . .
H39C H 1.0102 1.0428 0.7115 0.028 Uiso 1 1 calc R . .
C40 C 1.12630(14) 0.91062(15) 0.76358(6) 0.0269(4) Uani 1 1 d . . .
H40A H 1.1693 0.9759 0.7595 0.032 Uiso 1 1 calc R . .
H40B H 1.1382 0.8617 0.7381 0.032 Uiso 1 1 calc R . .
H40C H 1.1527 0.8776 0.7933 0.032 Uiso 1 1 calc R . .
C41 C 1.4544(5) 0.8805(3) 1.0450(2) 0.065(2) Uiso 0.387(3) 1 d PGDU A 1
C42 C 1.5064(5) 0.8185(4) 1.01292(16) 0.0515(17) Uiso 0.387(3) 1 d PGDU A 1
H42 H 1.5458 0.8511 0.9892 0.062 Uiso 0.387(3) 1 calc PR A 1
C43 C 1.5007(4) 0.7088(4) 1.01553(14) 0.0442(18) Uiso 0.387(3) 1 d PGDU A 1
H43 H 1.5362 0.6665 0.9936 0.053 Uiso 0.387(3) 1 calc PR A 1
C44 C 1.4431(5) 0.6611(3) 1.05019(17) 0.0482(19) Uiso 0.387(3) 1 d PGDU A 1
H44 H 1.4392 0.5862 1.0520 0.058 Uiso 0.387(3) 1 calc PR A 1
C45 C 1.3911(5) 0.7231(5) 1.08223(16) 0.050(2) Uiso 0.387(3) 1 d PGDU A 1
H45 H 1.3518 0.6905 1.1059 0.060 Uiso 0.387(3) 1 calc PR A 1
C46 C 1.3968(5) 0.8328(4) 1.0796(2) 0.055(2) Uiso 0.387(3) 1 d PGDU A 1
H46 H 1.3613 0.8751 1.1015 0.066 Uiso 0.387(3) 1 calc PR A 1
C47 C 1.4767(9) 1.0012(7) 1.0371(3) 0.123(4) Uiso 0.387(3) 1 d PD A 1
C41' C 1.4193(4) 0.7378(3) 1.06455(16) 0.041(2) Uiso 0.284(3) 1 d PGDU B 2
C42' C 1.4713(5) 0.7230(4) 1.02344(15) 0.0366(19) Uiso 0.284(3) 1 d PGDU B 2
H42' H 1.4754 0.7799 1.0021 0.044 Uiso 0.284(3) 1 calc PR B 2
C43' C 1.5172(5) 0.6250(4) 1.01357(14) 0.050(2) Uiso 0.284(3) 1 d PGD B 2
H43' H 1.5528 0.6149 0.9855 0.061 Uiso 0.284(3) 1 calc PR B 2
C44' C 1.5112(5) 0.5418(3) 1.04480(17) 0.052(3) Uiso 0.284(3) 1 d PGDU B 2
H44' H 1.5426 0.4749 1.0381 0.062 Uiso 0.284(3) 1 calc PR B 2
C45' C 1.4592(4) 0.5566(3) 1.08591(15) 0.044(2) Uiso 0.284(3) 1 d PGD B 2
H45' H 1.4551 0.4998 1.1073 0.052 Uiso 0.284(3) 1 calc PR B 2
C46' C 1.4133(4) 0.6546(4) 1.09579(13) 0.0196(15) Uiso 0.284(3) 1 d PGDU B 2
H46' H 1.3778 0.6648 1.1239 0.024 Uiso 0.284(3) 1 calc PR B 2
C47' C 1.3614(12) 0.8371(10) 1.0731(5) 0.092(5) Uiso 0.284(3) 1 d PDU B 2
C41" C 1.4716(5) 0.6782(4) 1.0438(2) 0.057(2) Uiso 0.329(4) 1 d PGDU C 3
C42" C 1.4053(5) 0.6992(3) 1.0805(2) 0.033(2) Uiso 0.329(4) 1 d PGDU C 3
H42" H 1.3802 0.6428 1.0989 0.040 Uiso 0.329(4) 1 calc PR C 3
C43" C 1.3756(4) 0.8028(4) 1.09024(16) 0.042(2) Uiso 0.329(4) 1 d PGDU C 3
H43" H 1.3302 0.8172 1.1153 0.050 Uiso 0.329(4) 1 calc PR C 3
C44" C 1.4122(5) 0.8854(3) 1.06332(19) 0.0321(17) Uiso 0.329(4) 1 d PGDU C 3
H44" H 1.3919 0.9562 1.0700 0.039 Uiso 0.329(4) 1 calc PR C 3
C45" C 1.4785(5) 0.8644(5) 1.02665(18) 0.058(2) Uiso 0.329(4) 1 d PGDU C 3
H45" H 1.5036 0.9208 1.0082 0.070 Uiso 0.329(4) 1 calc PR C 3
C46" C 1.5082(4) 0.7608(6) 1.01690(15) 0.0380(17) Uiso 0.329(4) 1 d PGDU C 3
H46" H 1.5535 0.7464 0.9918 0.046 Uiso 0.329(4) 1 calc PR C 3
C47" C 1.4812(14) 0.5660(10) 1.0306(5) 0.164(6) Uiso 0.329(4) 1 d PDU C 3

loop_
_atom_site_aniso_label
_atom_site_aniso_U_11
_atom_site_aniso_U_22
_atom_site_aniso_U_33
_atom_site_aniso_U_23
_atom_site_aniso_U_13
_atom_site_aniso_U_12
Zr 0.01509(8) 0.01547(8) 0.01216(8) -0.00080(7) 0.00034(5) 0.00006(8)
N1 0.0138(6) 0.0140(7) 0.0153(7) 0.0002(6) 0.0024(5) 0.0005(6)
N2 0.0178(7) 0.0159(8) 0.0158(7) 0.0048(6) -0.0004(6) -0.0026(6)
N3 0.0152(7) 0.0150(8) 0.0147(7) 0.0019(6) -0.0008(6) -0.0025(6)
N4 0.0138(7) 0.0173(8) 0.0136(7) 0.0014(6) 0.0002(5) 0.0008(6)
N5 0.0128(7) 0.0237(8) 0.0165(7) 0.0053(6) 0.0020(6) 0.0020(6)
C1 0.0278(10) 0.0189(10) 0.0182(9) -0.0016(7) -0.0034(8) -0.0068(8)
C2 0.0296(10) 0.0166(9) 0.0206(10) -0.0043(7) -0.0058(8) 0.0023(8)
C3 0.0256(10) 0.0261(11) 0.0193(9) -0.0085(8) -0.0001(8) 0.0059(8)
C4 0.0313(10) 0.0298(12) 0.0144(9) -0.0045(8) 0.0028(7) 0.0017(9)
C5 0.0314(10) 0.0247(10) 0.0142(8) -0.0004(8) -0.0064(7) 0.0008(9)
C6 0.0204(9) 0.0210(10) 0.0241(9) -0.0043(8) -0.0083(7) 0.0008(7)
C7 0.0182(9) 0.0241(10) 0.0229(9) -0.0058(8) -0.0004(7) -0.0045(7)
C8 0.0114(7) 0.0124(8) 0.0164(8) -0.0003(7) 0.0059(6) 0.0009(6)
C9 0.0209(9) 0.0250(10) 0.0159(9) 0.0065(7) -0.0028(7) -0.0001(7)
C10 0.0207(9) 0.0237(11) 0.0144(8) 0.0013(7) -0.0026(7) -0.0024(8)
C11 0.0210(9) 0.0139(9) 0.0157(8) 0.0045(7) -0.0004(7) 0.0000(7)
C12 0.0253(10) 0.0222(10) 0.0167(9) 0.0063(7) 0.0030(7) 0.0060(8)
C13 0.0403(12) 0.0178(10) 0.0228(10) -0.0004(8) 0.0039(9) 0.0104(8)
C14 0.0403(12) 0.0126(10) 0.0302(11) -0.0001(8) -0.0053(9) -0.0033(8)
C15 0.0222(10) 0.0187(10) 0.0293(10) 0.0049(8) 0.0022(8) -0.0034(8)
C16 0.0204(9) 0.0155(9) 0.0163(8) 0.0040(7) 0.0009(7) 0.0002(7)
C17 0.0257(10) 0.0337(12) 0.0259(10) 0.0072(8) 0.0103(8) 0.0100(8)
C18 0.0313(11) 0.0270(11) 0.0245(10) -0.0004(8) 0.0088(8) 0.0061(8)
C19 0.0497(15) 0.079(2) 0.0726(18) 0.0487(15) 0.0352(13) 0.0409(14)
C20 0.0199(9) 0.0161(9) 0.0226(9) 0.0029(7) 0.0054(7) -0.0001(7)
C21 0.0251(10) 0.0299(11) 0.0261(10) 0.0044(8) 0.0063(8) 0.0057(8)
C22 0.0387(12) 0.0253(11) 0.0243(10) 0.0020(8) 0.0045(9) 0.0044(9)
C23 0.0136(8) 0.0191(9) 0.0176(9) 0.0036(7) -0.0021(7) -0.0054(7)
C24 0.0153(9) 0.0248(10) 0.0216(9) 0.0040(8) 0.0000(7) -0.0025(7)
C25 0.0251(10) 0.0334(12) 0.0336(11) 0.0045(9) 0.0113(8) -0.0070(9)
C26 0.0424(13) 0.0291(12) 0.0445(13) 0.0065(10) 0.0117(10) -0.0183(10)
C27 0.0392(12) 0.0208(11) 0.0357(11) -0.0023(9) 0.0047(9) -0.0116(9)
C28 0.0208(9) 0.0212(10) 0.0176(9) 0.0020(7) -0.0033(7) -0.0059(7)
C29 0.0164(9) 0.0292(12) 0.0287(10) 0.0042(8) 0.0064(7) 0.0041(7)
C30 0.0288(11) 0.0448(15) 0.0358(11) 0.0115(9) 0.0063(9) 0.0124(9)
C31 0.0214(10) 0.0396(13) 0.0294(11) 0.0025(8) 0.0066(8) 0.0050(8)
C32 0.0249(10) 0.0179(9) 0.0193(9) -0.0030(7) 0.0013(7) -0.0035(7)
C33 0.0318(11) 0.0205(10) 0.0315(11) -0.0037(8) -0.0011(9) -0.0016(8)
C34 0.0366(12) 0.0310(12) 0.0226(10) -0.0037(8) -0.0012(8) 0.0003(9)
C35 0.0262(10) 0.0173(10) 0.0173(9) 0.0028(7) 0.0033(7) 0.0034(7)
C36 0.0248(10) 0.0182(10) 0.0224(9) 0.0049(7) 0.0009(7) -0.0051(8)
C37 0.0175(9) 0.0303(11) 0.0219(9) -0.0045(8) 0.0019(7) 0.0045(8)
C38 0.0233(9) 0.0190(9) 0.0150(9) -0.0006(7) 0.0008(7) 0.0021(7)
C39 0.0209(9) 0.0274(11) 0.0208(9) 0.0105(8) 0.0026(7) 0.0024(8)
C40 0.0157(9) 0.0384(12) 0.0271(10) 0.0123(9) 0.0044(8) 0.0020(8)

loop_
_atom_type_symbol
_atom_type_description
_atom_type_scat_dispersion_real
_atom_type_scat_dispersion_imag
_atom_type_scat_source
C C 0.0033 0.0016 'International Tables Vol C Tables 4.2.6.8 and 6.1.1.4'
H H 0.0000 0.0000 'International Tables Vol C Tables 4.2.6.8 and 6.1.1.4'
N N 0.0061 0.0033 'International Tables Vol C Tables 4.2.6.8 and 6.1.1.4'
Zr Zr -2.9673 0.5597 'International Tables Vol C Tables 4.2.6.8 and 6.1.1.4'

loop_
_geom_angle_atom_site_label_1
_geom_angle_atom_site_label_2
_geom_angle_atom_site_label_3
_geom_angle
N1 Zr C7 129.54(6)
N1 Zr C3 106.52(6)
C7 Zr C3 85.28(6)
N1 Zr C4 132.17(6)
C7 Zr C4 84.53(6)
C3 Zr C4 34.99(6)
N1 Zr C2 97.04(6)
C7 Zr C2 65.21(6)
C3 Zr C2 34.70(6)
C4 Zr C2 64.68(6)
N1 Zr C1 105.76(6)
C7 Zr C1 34.96(6)
C3 Zr C1 65.26(6)
C4 Zr C1 83.90(6)
C2 Zr C1 34.52(6)
N1 Zr C6 161.77(5)
C7 Zr C6 34.46(6)
C3 Zr C6 83.60(6)
C4 Zr C6 64.07(6)
C2 Zr C6 82.62(6)
C1 Zr C6 64.13(6)
N1 Zr C5 164.50(5)
C7 Zr C5 64.02(6)
C3 Zr C5 64.12(6)
C4 Zr C5 33.95(6)
C2 Zr C5 81.83(6)
C1 Zr C5 82.11(6)
C6 Zr C5 33.66(6)
N1 Zr N5 85.51(5)
C7 Zr N5 138.81(5)
C3 Zr N5 106.86(6)
C4 Zr N5 84.52(6)
C2 Zr N5 140.56(5)
C1 Zr N5 167.53(5)
C6 Zr N5 106.39(5)
C5 Zr N5 85.70(6)
N1 Zr N4 84.48(5)
C7 Zr N4 88.13(5)
C3 Zr N4 168.98(5)
C4 Zr N4 135.48(5)
C2 Zr N4 146.67(5)
C1 Zr N4 113.00(5)
C6 Zr N4 85.97(5)
C5 Zr N4 105.01(5)
N5 Zr N4 72.76(4)
C8 N1 Zr 163.99(11)
C9 N2 C8 110.79(13)
C9 N2 C11 122.83(13)
C8 N2 C11 125.80(13)
C10 N3 C8 110.26(13)
C10 N3 C23 121.97(13)
C8 N3 C23 127.23(13)
C38 N4 C37 106.15(12)
C38 N4 C35 109.71(12)
C37 N4 C35 107.30(13)
C38 N4 Zr 110.80(9)
C37 N4 Zr 116.11(10)
C35 N4 Zr 106.65(9)
C39 N5 C40 107.51(12)
C39 N5 C36 109.50(13)
C40 N5 C36 108.80(13)
C39 N5 Zr 118.58(10)
C40 N5 Zr 106.71(10)
C36 N5 Zr 105.43(9)
C2 C1 C7 128.12(17)
C2 C1 Zr 72.47(10)
C7 C1 Zr 71.50(10)
C1 C2 C3 130.05(17)
C1 C2 Zr 73.01(10)
C3 C2 Zr 72.41(10)
C2 C3 C4 126.84(17)
C2 C3 Zr 72.89(10)
C4 C3 Zr 72.66(10)
C5 C4 C3 129.03(17)
C5 C4 Zr 76.16(10)
C3 C4 Zr 72.35(9)
C4 C5 C6 128.91(17)
C4 C5 Zr 69.88(9)
C6 C5 Zr 72.42(9)
C5 C6 C7 128.16(17)
C5 C6 Zr 73.92(9)
C7 C6 Zr 69.73(9)
C6 C7 C1 128.12(17)
C6 C7 Zr 75.81(10)
C1 C7 Zr 73.55(10)
N1 C8 N2 128.39(15)
N1 C8 N3 129.66(15)
N2 C8 N3 101.93(12)
C10 C9 N2 108.52(14)
C9 C10 N3 108.46(14)
C16 C11 C12 121.78(16)
C16 C11 N2 118.93(14)
C12 C11 N2 119.20(15)
C13 C12 C11 117.93(16)
C13 C12 C17 120.92(16)
C11 C12 C17 121.15(16)
C14 C13 C12 121.20(17)
C15 C14 C13 120.08(17)
C14 C15 C16 121.18(17)
C15 C16 C11 117.79(16)
C15 C16 C20 120.18(15)
C11 C16 C20 122.00(15)
C12 C17 C18 110.86(14)
C12 C17 C19 113.24(16)
C18 C17 C19 109.58(16)
C16 C20 C22 110.73(14)
C16 C20 C21 111.85(14)
C22 C20 C21 110.36(14)
C28 C23 C24 121.66(15)
C28 C23 N3 119.40(15)
C24 C23 N3 118.81(15)
C25 C24 C23 117.24(16)
C25 C24 C29 121.33(16)
C23 C24 C29 121.39(15)
C26 C25 C24 121.73(18)
C25 C26 C27 120.23(18)
C26 C27 C28 120.91(18)
C27 C28 C23 118.22(16)
C27 C28 C32 118.77(16)
C23 C28 C32 122.95(15)
C24 C29 C30 110.84(15)
C24 C29 C31 113.48(15)
C30 C29 C31 109.19(14)
C28 C32 C34 110.98(14)
C28 C32 C33 112.35(14)
C34 C32 C33 109.13(14)
N4 C35 C36 111.78(13)
N5 C36 C35 111.36(13)
C42 C41 C46 120.0
C42 C41 C47 111.4(6)
C46 C41 C47 128.5(5)
C43 C42 C41 120.0
C44 C43 C42 120.0
C43 C44 C45 120.0
C44 C45 C46 120.0
C45 C46 C41 120.0
C42' C41' C46' 120.0
C42' C41' C47' 120.3(6)
C46' C41' C47' 119.5(6)
C43' C42' C41' 120.0
C42' C43' C44' 120.0
C45' C44' C43' 120.0
C44' C45' C46' 120.0
C45' C46' C41' 120.0
C42" C41" C46" 120.0
C42" C41" C47" 116.1(7)
C46" C41" C47" 122.9(7)
C43" C42" C41" 120.0
C42" C43" C44" 120.0
C45" C44" C43" 120.0
C44" C45" C46" 120.0
C45" C46" C41" 120.0

loop_
_geom_bond_atom_site_label_1
_geom_bond_atom_site_label_2
_geom_bond_distance
Zr N1 2.0948(12)
Zr C7 2.3599(17)
Zr C3 2.3733(17)
Zr C4 2.3772(17)
Zr C2 2.3796(17)
Zr C1 2.3866(18)
Zr C6 2.4388(16)
Zr C5 2.4582(16)
Zr N5 2.5136(14)
Zr N4 2.5737(13)
N1 C8 1.2699(19)
N2 C9 1.392(2)
N2 C8 1.414(2)
N2 C11 1.429(2)
N3 C10 1.3945(19)
N3 C8 1.4272(19)
N3 C23 1.437(2)
N4 C38 1.4783(19)
N4 C37 1.4818(19)
N4 C35 1.483(2)
N5 C39 1.4767(19)
N5 C40 1.478(2)
N5 C36 1.482(2)
C1 C2 1.414(2)
C1 C7 1.426(2)
C2 C3 1.417(2)
C3 C4 1.428(2)
C4 C5 1.414(2)
C5 C6 1.418(2)
C6 C7 1.423(2)
C9 C10 1.323(2)
C11 C16 1.402(2)
C11 C12 1.406(2)
C12 C13 1.385(2)
C12 C17 1.522(2)
C13 C14 1.383(2)
C14 C15 1.380(2)
C15 C16 1.392(2)
C16 C20 1.516(2)
C17 C18 1.525(2)
C17 C19 1.528(3)
C20 C22 1.526(2)
C20 C21 1.531(2)
C23 C28 1.399(2)
C23 C24 1.420(2)
C24 C25 1.390(2)
C24 C29 1.513(2)
C25 C26 1.376(3)
C26 C27 1.383(3)
C27 C28 1.393(2)
C28 C32 1.523(2)
C29 C30 1.531(2)
C29 C31 1.541(2)
C32 C34 1.526(2)
C32 C33 1.530(2)
C35 C36 1.515(2)
C41 C42 1.3900
C41 C46 1.3900
C41 C47 1.567(10)
C42 C43 1.3900
C43 C44 1.3900
C44 C45 1.3900
C45 C46 1.3900
C41' C42' 1.3900
C41' C46' 1.3900
C41' C47' 1.458(11)
C42' C43' 1.3900
C43' C44' 1.3900
C44' C45' 1.3900
C45' C46' 1.3900
C41" C42" 1.3900
C41" C46" 1.3900
C41" C47" 1.475(12)
C42" C43" 1.3900
C43" C44" 1.3900
C44" C45" 1.3900
C45" C46" 1.3900

loop_
_geom_torsion_atom_site_label_1
_geom_torsion_atom_site_label_2
_geom_torsion_atom_site_label_3
_geom_torsion_atom_site_label_4
_geom_torsion
C7 Zr N1 C8 4.7(5)
C3 Zr N1 C8 -93.0(4)
C4 Zr N1 C8 -120.9(4)
C2 Zr N1 C8 -58.9(4)
C1 Zr N1 C8 -24.7(4)
C6 Zr N1 C8 28.9(5)
C5 Zr N1 C8 -143.7(4)
N5 Zr N1 C8 160.7(4)
N4 Zr N1 C8 87.6(4)
N1 Zr N4 C38 -23.11(10)
C7 Zr N4 C38 106.91(11)
C3 Zr N4 C38 160.2(3)
C4 Zr N4 C38 -172.83(10)
C2 Zr N4 C38 71.32(14)
C1 Zr N4 C38 81.69(11)
C6 Zr N4 C38 141.35(11)
C5 Zr N4 C38 169.37(10)
N5 Zr N4 C38 -110.10(10)
N1 Zr N4 C37 -144.27(11)
C7 Zr N4 C37 -14.25(11)
C3 Zr N4 C37 39.0(3)
C4 Zr N4 C37 66.01(13)
C2 Zr N4 C37 -49.84(15)
C1 Zr N4 C37 -39.47(12)
C6 Zr N4 C37 20.19(11)
C5 Zr N4 C37 48.20(12)
N5 Zr N4 C37 128.73(11)
N1 Zr N4 C35 96.24(10)
C7 Zr N4 C35 -133.74(10)
C3 Zr N4 C35 -80.5(3)
C4 Zr N4 C35 -53.48(13)
C2 Zr N4 C35 -169.33(10)
C1 Zr N4 C35 -158.96(10)
C6 Zr N4 C35 -99.30(10)
C5 Zr N4 C35 -71.28(10)
N5 Zr N4 C35 9.25(9)
N1 Zr N5 C39 173.18(12)
C7 Zr N5 C39 -35.19(15)
C3 Zr N5 C39 67.27(12)
C4 Zr N5 C39 40.03(12)
C2 Zr N5 C39 77.56(14)
C1 Zr N5 C39 18.2(3)
C6 Zr N5 C39 -20.88(12)
C5 Zr N5 C39 5.97(11)
N4 Zr N5 C39 -101.21(11)
N1 Zr N5 C40 51.77(10)
C7 Zr N5 C40 -156.60(10)
C3 Zr N5 C40 -54.14(11)
C4 Zr N5 C40 -81.39(11)
C2 Zr N5 C40 -43.85(13)
C1 Zr N5 C40 -103.2(3)
C6 Zr N5 C40 -142.30(10)
C5 Zr N5 C40 -115.45(11)
N4 Zr N5 C40 137.38(11)
N1 Zr N5 C36 -63.82(10)
C7 Zr N5 C36 87.81(12)
C3 Zr N5 C36 -169.73(10)
C4 Zr N5 C36 163.03(10)
C2 Zr N5 C36 -159.44(10)
C1 Zr N5 C36 141.2(2)
C6 Zr N5 C36 102.12(10)
C5 Zr N5 C36 128.97(10)
N4 Zr N5 C36 21.79(9)
N1 Zr C1 C2 -79.30(10)
C7 Zr C1 C2 142.03(15)
C3 Zr C1 C2 21.95(10)
C4 Zr C1 C2 52.86(10)
C6 Zr C1 C2 116.95(11)
C5 Zr C1 C2 87.03(10)
N5 Zr C1 C2 74.7(3)
N4 Zr C1 C2 -169.95(9)
N1 Zr C1 C7 138.66(10)
C3 Zr C1 C7 -120.08(11)
C4 Zr C1 C7 -89.17(11)
C2 Zr C1 C7 -142.03(15)
C6 Zr C1 C7 -25.08(10)
C5 Zr C1 C7 -55.00(11)
N5 Zr C1 C7 -67.3(3)
N4 Zr C1 C7 48.02(11)
C7 C1 C2 C3 -0.1(3)
Zr C1 C2 C3 -47.97(18)
C7 C1 C2 Zr 47.86(17)
N1 Zr C2 C1 107.66(10)
C7 Zr C2 C1 -22.85(10)
C3 Zr C2 C1 -143.38(16)
C4 Zr C2 C1 -118.72(11)
C6 Zr C2 C1 -53.97(10)
C5 Zr C2 C1 -87.94(10)
N5 Zr C2 C1 -160.86(9)
N4 Zr C2 C1 17.00(15)
N1 Zr C2 C3 -108.96(10)
C7 Zr C2 C3 120.54(11)
C4 Zr C2 C3 24.66(10)
C1 Zr C2 C3 143.38(16)
C6 Zr C2 C3 89.41(11)
C5 Zr C2 C3 55.44(10)
N5 Zr C2 C3 -17.48(14)
N4 Zr C2 C3 160.39(9)
C1 C2 C3 C4 -3.5(3)
Zr C2 C3 C4 -51.66(17)
C1 C2 C3 Zr 48.18(18)
N1 Zr C3 C2 78.24(11)
C7 Zr C3 C2 -51.68(11)
C4 Zr C3 C2 -138.88(16)
C1 Zr C3 C2 -21.85(10)
C6 Zr C3 C2 -86.27(11)
C5 Zr C3 C2 -115.04(12)
N5 Zr C3 C2 168.50(9)
N4 Zr C3 C2 -105.2(3)
N1 Zr C3 C4 -142.88(10)
C7 Zr C3 C4 87.20(11)
C2 Zr C3 C4 138.88(16)
C1 Zr C3 C4 117.03(12)
C6 Zr C3 C4 52.61(11)
C5 Zr C3 C4 23.84(11)
N5 Zr C3 C4 -52.62(11)
N4 Zr C3 C4 33.7(3)
C2 C3 C4 C5 -2.7(3)
Zr C3 C4 C5 -54.48(18)
C2 C3 C4 Zr 51.76(17)
N1 Zr C4 C5 -169.31(10)
C7 Zr C4 C5 49.79(12)
C3 Zr C4 C5 139.37(17)
C2 Zr C4 C5 114.91(13)
C1 Zr C4 C5 84.93(12)
C6 Zr C4 C5 20.77(11)
N5 Zr C4 C5 -90.44(11)
N4 Zr C4 C5 -31.93(15)
N1 Zr C4 C3 51.32(14)
C7 Zr C4 C3 -89.58(11)
C2 Zr C4 C3 -24.47(11)
C1 Zr C4 C3 -54.45(11)
C6 Zr C4 C3 -118.60(12)
C5 Zr C4 C3 -139.37(17)
N5 Zr C4 C3 130.18(11)
N4 Zr C4 C3 -171.30(9)
C3 C4 C5 C6 8.2(3)
Zr C4 C5 C6 -44.84(18)
C3 C4 C5 Zr 53.02(18)
N1 Zr C5 C4 31.0(3)
C7 Zr C5 C4 -122.26(13)
C3 Zr C5 C4 -24.52(11)
C2 Zr C5 C4 -55.92(12)
C1 Zr C5 C4 -90.79(12)
C6 Zr C5 C4 -144.86(18)
N5 Zr C5 C4 86.56(11)
N4 Zr C5 C4 157.42(11)
N1 Zr C5 C6 175.82(19)
C7 Zr C5 C6 22.60(10)
C3 Zr C5 C6 120.34(13)
C4 Zr C5 C6 144.86(18)
C2 Zr C5 C6 88.94(11)
C1 Zr C5 C6 54.07(11)
N5 Zr C5 C6 -128.58(11)
N4 Zr C5 C6 -57.72(11)
C4 C5 C6 C7 -2.8(3)
Zr C5 C6 C7 -46.77(17)
C4 C5 C6 Zr 43.99(18)
N1 Zr C6 C5 -176.42(16)
C7 Zr C6 C5 -142.36(17)
C3 Zr C6 C5 -51.38(11)
C4 Zr C6 C5 -20.94(11)
C2 Zr C6 C5 -86.33(11)
C1 Zr C6 C5 -116.94(12)
N5 Zr C6 C5 54.35(12)
N4 Zr C6 C5 125.06(11)
N1 Zr C6 C7 -34.1(2)
C3 Zr C6 C7 90.98(11)
C4 Zr C6 C7 121.42(12)
C2 Zr C6 C7 56.04(11)
C1 Zr C6 C7 25.42(10)
C5 Zr C6 C7 142.36(17)
N5 Zr C6 C7 -163.28(10)
N4 Zr C6 C7 -92.58(10)
C5 C6 C7 C1 -7.0(3)
Zr C6 C7 C1 -55.26(17)
C5 C6 C7 Zr 48.27(17)
C2 C1 C7 C6 8.0(3)
Zr C1 C7 C6 56.17(17)
C2 C1 C7 Zr -48.22(17)
N1 Zr C7 C6 166.87(9)
C3 Zr C7 C6 -85.57(11)
C4 Zr C7 C6 -50.44(11)
C2 Zr C7 C6 -115.03(12)
C1 Zr C7 C6 -137.62(16)
C5 Zr C7 C6 -22.12(10)
N5 Zr C7 C6 24.77(14)
N4 Zr C7 C6 85.59(10)
N1 Zr C7 C1 -55.51(12)
C3 Zr C7 C1 52.05(11)
C4 Zr C7 C1 87.18(11)
C2 Zr C7 C1 22.58(10)
C6 Zr C7 C1 137.62(16)
C5 Zr C7 C1 115.50(12)
N5 Zr C7 C1 162.39(9)
N4 Zr C7 C1 -136.79(10)
Zr N1 C8 N2 25.7(5)
Zr N1 C8 N3 -152.4(3)
C9 N2 C8 N1 -176.90(15)
C11 N2 C8 N1 11.7(3)
C9 N2 C8 N3 1.63(16)
C11 N2 C8 N3 -169.79(14)
C10 N3 C8 N1 176.81(16)
C23 N3 C8 N1 -11.5(3)
C10 N3 C8 N2 -1.69(16)
C23 N3 C8 N2 170.01(14)
C8 N2 C9 C10 -1.02(19)
C11 N2 C9 C10 170.71(15)
N2 C9 C10 N3 -0.11(19)
C8 N3 C10 C9 1.19(19)
C23 N3 C10 C9 -171.03(15)
C9 N2 C11 C16 90.34(19)
C8 N2 C11 C16 -99.21(18)
C9 N2 C11 C12 -86.33(19)
C8 N2 C11 C12 84.1(2)
C16 C11 C12 C13 2.3(2)
N2 C11 C12 C13 178.83(14)
C16 C11 C12 C17 -178.41(14)
N2 C11 C12 C17 -1.8(2)
C11 C12 C13 C14 -1.8(2)
C17 C12 C13 C14 178.83(15)
C12 C13 C14 C15 0.0(3)
C13 C14 C15 C16 1.5(3)
C14 C15 C16 C11 -1.0(2)
C14 C15 C16 C20 -179.40(15)
C12 C11 C16 C15 -0.9(2)
N2 C11 C16 C15 -177.44(14)
C12 C11 C16 C20 177.49(15)
N2 C11 C16 C20 0.9(2)
C13 C12 C17 C18 83.4(2)
C11 C12 C17 C18 -95.96(19)
C13 C12 C17 C19 -40.3(2)
C11 C12 C17 C19 140.40(19)
C15 C16 C20 C22 67.3(2)
C11 C16 C20 C22 -111.04(17)
C15 C16 C20 C21 -56.3(2)
C11 C16 C20 C21 125.42(16)
C10 N3 C23 C28 -77.8(2)
C8 N3 C23 C28 111.35(18)
C10 N3 C23 C24 98.10(18)
C8 N3 C23 C24 -72.7(2)
C28 C23 C24 C25 -1.4(2)
N3 C23 C24 C25 -177.21(15)
C28 C23 C24 C29 176.29(15)
N3 C23 C24 C29 0.4(2)
C23 C24 C25 C26 0.7(3)
C29 C24 C25 C26 -177.00(17)
C24 C25 C26 C27 0.3(3)
C25 C26 C27 C28 -0.7(3)
C26 C27 C28 C23 0.0(3)
C26 C27 C28 C32 177.26(17)
C24 C23 C28 C27 1.1(2)
N3 C23 C28 C27 176.87(15)
C24 C23 C28 C32 -176.10(14)
N3 C23 C28 C32 -0.3(2)
C25 C24 C29 C30 96.26(19)
C23 C24 C29 C30 -81.31(19)
C25 C24 C29 C31 -27.0(2)
C23 C24 C29 C31 155.40(15)
C27 C28 C32 C34 -74.9(2)
C23 C28 C32 C34 102.26(18)
C27 C28 C32 C33 47.6(2)
C23 C28 C32 C33 -135.25(16)
C38 N4 C35 C36 79.94(16)
C37 N4 C35 C36 -165.16(13)
Zr N4 C35 C36 -40.12(14)
C39 N5 C36 C35 76.03(16)
C40 N5 C36 C35 -166.73(13)
Zr N5 C36 C35 -52.59(14)
N4 C35 C36 N5 67.08(17)
C46 C41 C42 C43 0.0
C47 C41 C42 C43 177.1(6)
C41 C42 C43 C44 0.0
C42 C43 C44 C45 0.0
C43 C44 C45 C46 0.0
C44 C45 C46 C41 0.0
C42 C41 C46 C45 0.0
C47 C41 C46 C45 -176.5(7)
C46' C41' C42' C43' 0.0
C47' C41' C42' C43' -174.1(8)
C41' C42' C43' C44' 0.0
C42' C43' C44' C45' 0.0
C43' C44' C45' C46' 0.0
C44' C45' C46' C41' 0.0
C42' C41' C46' C45' 0.0
C47' C41' C46' C45' 174.1(8)
C46" C41" C42" C43" 0.0
C47" C41" C42" C43" -169.2(9)
C41" C42" C43" C44" 0.0
C42" C43" C44" C45" 0.0
C43" C44" C45" C46" 0.0
C44" C45" C46" C41" 0.0
C42" C41" C46" C45" 0.0
C47" C41" C46" C45" 168.4(9)
